data_7026575
loop_
_publ_author_name
'Derendorf, Janis'
'Kessler, Mathias'
'Knapp, Carsten'
'R\"uhle, Monika'
'Schulz, Christoph'

_publ_section_title
;
 Alkali metal-sulfur dioxide complexes stabilized by halogenated
 closo-dodecaborate anions.
;
_journal_issue 37
_journal_name_full 'Dalton transactions (Cambridge, England : 2003)'
_journal_page_first 8671
_journal_page_last 8678
_journal_paper_doi 10.1039/c0dt00521e
_journal_volume 39
_journal_year 2010
_chemical_formula_moiety 'B12 Cl12, 4(O2 S), 2(Rb)'
_chemical_formula_sum 'B12 Cl12 O8 Rb2 S4'
_chemical_formula_weight 982.30
_chemical_name_systematic
;
?
;
_space_group_IT_number 33
_symmetry_cell_setting orthorhombic
_symmetry_space_group_name_Hall 'P 2c -2n'
_symmetry_space_group_name_H-M 'P n a 21'
_atom_sites_solution_primary direct
_atom_sites_solution_secondary difmap
_audit_creation_method SHELXL-97
_cell_angle_alpha 90.00
_cell_angle_beta 90.00
_cell_angle_gamma 90.00
_cell_formula_units_Z 4
_cell_length_a 21.501(4)
_cell_length_b 9.2983(19)
_cell_length_c 15.361(3)
_cell_measurement_reflns_used 1000
_cell_measurement_temperature 163(2)
_cell_measurement_theta_max 27.48
_cell_measurement_theta_min 3.19
_cell_volume 3071.0(10)
_computing_cell_refinement 'CrystalClear (Rigaku Inc., 2007)'
_computing_data_collection 'CrystalClear (Rigaku Inc., 2007)'
_computing_data_reduction 'CrystalClear (Rigaku Inc., 2007)'
_computing_molecular_graphics Diamond
_computing_publication_material 'SHELXL-97 (Sheldrick, 1997)'
_computing_structure_refinement 'SHELXL-97 (Sheldrick, 1997)'
_computing_structure_solution 'SHELXS-97 (Sheldrick, 1997)'
_diffrn_ambient_temperature 163(2)
_diffrn_detector_area_resol_mean 10.000
_diffrn_measured_fraction_theta_full 0.998
_diffrn_measured_fraction_theta_max 0.998
_diffrn_measurement_device_type 'Rigaku R-AXIS Spider'
_diffrn_measurement_method dtprofit.ref
_diffrn_radiation_detector RX
_diffrn_radiation_monochromator graphite
_diffrn_radiation_source 'sealed tube'
_diffrn_radiation_type MoK\a
_diffrn_radiation_wavelength 0.71073
_diffrn_reflns_av_R_equivalents 0.0901
_diffrn_reflns_av_sigmaI/netI 0.0391
_diffrn_reflns_limit_h_max 25
_diffrn_reflns_limit_h_min -25
_diffrn_reflns_limit_k_max 11
_diffrn_reflns_limit_k_min -11
_diffrn_reflns_limit_l_max 18
_diffrn_reflns_limit_l_min -18
_diffrn_reflns_number 97793
_diffrn_reflns_theta_full 25.00
_diffrn_reflns_theta_max 25.00
_diffrn_reflns_theta_min 3.19
_exptl_absorpt_coefficient_mu 4.533
_exptl_absorpt_correction_T_max 1.000
_exptl_absorpt_correction_T_min 0.549
_exptl_absorpt_correction_type multi-scan
_exptl_absorpt_process_details
;
March 2001 T Higashi
;
_exptl_crystal_colour Colorless
_exptl_crystal_density_diffrn 2.125
_exptl_crystal_density_method 'not measured'
_exptl_crystal_description Block
_exptl_crystal_F_000 1864
_exptl_crystal_size_max 0.35
_exptl_crystal_size_mid 0.20
_exptl_crystal_size_min 0.15
_refine_diff_density_max 0.413
_refine_diff_density_min -0.478
_refine_diff_density_rms 0.091
_refine_ls_abs_structure_details 'Flack H D (1983), Acta Cryst. A39, 876-881'
_refine_ls_abs_structure_Flack 0.010(7)
_refine_ls_extinction_coef 0.00124(15)
_refine_ls_extinction_expression Fc^*^=kFc[1+0.001xFc^2^\l^3^/sin(2\q)]^-1/4^
_refine_ls_extinction_method SHELXL
_refine_ls_goodness_of_fit_ref 1.074
_refine_ls_matrix_type full
_refine_ls_number_parameters 344
_refine_ls_number_reflns 5386
_refine_ls_number_restraints 1
_refine_ls_restrained_S_all 1.074
_refine_ls_R_factor_all 0.0421
_refine_ls_R_factor_gt 0.0363
_refine_ls_shift/su_max 0.001
_refine_ls_shift/su_mean 0.000
_refine_ls_structure_factor_coef Fsqd
_refine_ls_weighting_details 'calc w=1/[\s^2^(Fo^2^)+(0.0278P)^2^+6.3326P] where P=(Fo^2^+2Fc^2^)/3'
_refine_ls_weighting_scheme calc
_refine_ls_wR_factor_gt 0.0775
_refine_ls_wR_factor_ref 0.0802
_reflns_number_gt 4900
_reflns_number_total 5386
_reflns_threshold_expression >2sigma(I)
_cod_data_source_file c0dt00521e.txt
_cod_data_source_block ck-mk-06
_cod_depositor_comments
;
The following automatic conversions were performed:

'_symmetry_cell_setting' value 'Orthorhombic' changed to
'orthorhombic' according to
/home/saulius/struct/CIF-dictionaries/cif_core.dic dictionary named
'cif_core.dic' version 2.4.2 from 2011-04-26.

Automatic conversion script
Id: cif_fix_values 1891 2012-01-12 08:04:46Z andrius 
;
_cod_original_cell_volume 3071.1(11)
_cod_original_sg_symbol_Hall 'P 2c -2n '
_cod_original_sg_symbol_H-M Pna2(1)
_cod_database_code 7026575

loop_
_symmetry_equiv_pos_as_xyz
'x, y, z'
'-x, -y, z+1/2'
'x+1/2, -y+1/2, z'
'-x+1/2, y+1/2, z+1/2'

loop_
_atom_site_label
_atom_site_type_symbol
_atom_site_fract_x
_atom_site_fract_y
_atom_site_fract_z
_atom_site_U_iso_or_equiv
_atom_site_adp_type
_atom_site_occupancy
_atom_site_symmetry_multiplicity
_atom_site_calc_flag
Rb1 Rb 0.43237(3) 0.27911(6) 0.66174(4) 0.04200(17) Uani 1 1 d
Rb2 Rb 0.68782(3) 0.23219(6) 0.41686(4) 0.03803(16) Uani 1 1 d
B1 B 0.7948(3) 0.5561(7) 0.5735(4) 0.0246(13) Uani 1 1 d
Cl1 Cl 0.77985(7) 0.37366(14) 0.60424(9) 0.0315(3) Uani 1 1 d
B2 B 0.8448(3) 0.6677(7) 0.6380(4) 0.0260(14) Uani 1 1 d
Cl2 Cl 0.88234(6) 0.59892(15) 0.73335(9) 0.0314(3) Uani 1 1 d
B3 B 0.8689(3) 0.6117(7) 0.5333(4) 0.0282(15) Uani 1 1 d
Cl3 Cl 0.93103(6) 0.48539(15) 0.51588(10) 0.0333(3) Uani 1 1 d
B4 B 0.8021(3) 0.6115(7) 0.4624(4) 0.0286(15) Uani 1 1 d
Cl4 Cl 0.79626(7) 0.48561(16) 0.37471(10) 0.0357(3) Uani 1 1 d
B5 B 0.7375(3) 0.6678(7) 0.5253(4) 0.0283(14) Uani 1 1 d
Cl5 Cl 0.66040(7) 0.60393(16) 0.50321(10) 0.0344(3) Uani 1 1 d
B6 B 0.7635(3) 0.7039(6) 0.6350(4) 0.0245(14) Uani 1 1 d
Cl6 Cl 0.71443(6) 0.67823(14) 0.72730(10) 0.0311(3) Uani 1 1 d
B7 B 0.8831(3) 0.7908(6) 0.5665(4) 0.0248(13) Uani 1 1 d
Cl7 Cl 0.96043(6) 0.85449(15) 0.58869(10) 0.0322(3) Uani 1 1 d
B8 B 0.8561(3) 0.7558(6) 0.4584(4) 0.0249(13) Uani 1 1 d
Cl8 Cl 0.90734(7) 0.78133(16) 0.36764(9) 0.0351(3) Uani 1 1 d
B9 B 0.7755(3) 0.7923(7) 0.4545(4) 0.0271(14) Uani 1 1 d
Cl9 Cl 0.73778(7) 0.85890(16) 0.35832(10) 0.0363(3) Uani 1 1 d
B10 B 0.7511(3) 0.8482(7) 0.5604(4) 0.0266(14) Uani 1 1 d
Cl10 Cl 0.69013(6) 0.97568(15) 0.57700(10) 0.0345(3) Uani 1 1 d
B11 B 0.8187(3) 0.8482(7) 0.6297(5) 0.0284(14) Uani 1 1 d
Cl11 Cl 0.82575(7) 0.97274(14) 0.71805(10) 0.0337(3) Uani 1 1 d
B12 B 0.8246(3) 0.9028(7) 0.5178(4) 0.0273(14) Uani 1 1 d
Cl12 Cl 0.84045(7) 1.08556(14) 0.48700(10) 0.0325(3) Uani 1 1 d
O1 O 0.9201(2) 0.5166(5) 0.9250(3) 0.0516(12) Uani 1 1 d
S1 S 0.93835(8) 0.3698(2) 0.92642(12) 0.0458(4) Uani 1 1 d
O2 O 0.9364(2) 0.2913(6) 0.8472(3) 0.0577(14) Uani 1 1 d
O3 O 0.6249(2) 0.2741(5) 0.5928(3) 0.0533(13) Uani 1 1 d
S2 S 0.61810(7) 0.37402(18) 0.66209(12) 0.0426(4) Uani 1 1 d
O4 O 0.5572(2) 0.4237(5) 0.6821(3) 0.0487(12) Uani 1 1 d
O5 O 0.5357(2) 1.0553(5) 0.6998(4) 0.0644(15) Uani 1 1 d
S3 S 0.55838(10) 0.9175(2) 0.71808(17) 0.0712(6) Uani 1 1 d
O6 O 0.5421(3) 0.8498(7) 0.7957(4) 0.092(2) Uani 1 1 d
O7 O 0.4963(3) 0.3191(6) 0.4871(4) 0.0650(14) Uani 1 1 d
S4 S 0.50292(9) 0.39042(19) 0.40538(14) 0.0537(5) Uani 1 1 d
O8 O 0.5634(3) 0.4015(8) 0.3728(5) 0.100(2) Uani 1 1 d

loop_
_atom_site_aniso_label
_atom_site_aniso_U_11
_atom_site_aniso_U_22
_atom_site_aniso_U_33
_atom_site_aniso_U_23
_atom_site_aniso_U_13
_atom_site_aniso_U_12
Rb1 0.0414(3) 0.0376(3) 0.0470(4) -0.0017(3) -0.0019(3) 0.0049(3)
Rb2 0.0409(3) 0.0385(3) 0.0346(3) 0.0013(3) -0.0012(3) -0.0067(3)
B1 0.021(3) 0.028(3) 0.025(3) 0.002(3) 0.002(3) 0.004(2)
Cl1 0.0338(8) 0.0228(7) 0.0379(8) 0.0034(6) 0.0023(6) -0.0004(6)
B2 0.026(3) 0.027(3) 0.026(3) -0.002(3) 0.003(3) 0.005(3)
Cl2 0.0317(7) 0.0376(7) 0.0249(7) 0.0045(6) -0.0040(6) 0.0039(6)
B3 0.026(3) 0.029(3) 0.029(4) 0.006(3) 0.002(3) -0.001(3)
Cl3 0.0300(8) 0.0306(7) 0.0393(8) 0.0008(6) 0.0055(6) 0.0083(6)
B4 0.024(3) 0.034(4) 0.027(3) 0.000(3) -0.001(3) -0.002(3)
Cl4 0.0434(8) 0.0348(8) 0.0289(8) -0.0075(6) 0.0003(7) -0.0064(6)
B5 0.028(3) 0.028(3) 0.029(4) 0.001(3) 0.002(3) 0.005(3)
Cl5 0.0272(7) 0.0355(7) 0.0405(9) 0.0057(6) -0.0060(7) -0.0052(6)
B6 0.024(3) 0.028(3) 0.022(3) 0.002(2) -0.004(3) -0.001(3)
Cl6 0.0318(8) 0.0338(7) 0.0276(7) 0.0039(6) 0.0055(6) 0.0004(6)
B7 0.025(3) 0.028(3) 0.021(3) 0.001(3) -0.006(3) -0.003(3)
Cl7 0.0256(7) 0.0339(7) 0.0372(8) -0.0012(6) -0.0027(6) -0.0044(6)
B8 0.025(3) 0.023(3) 0.026(3) -0.002(3) -0.002(3) 0.001(3)
Cl8 0.0358(8) 0.0427(9) 0.0268(8) 0.0021(6) 0.0074(6) -0.0032(6)
B9 0.023(3) 0.031(3) 0.027(3) -0.001(3) 0.000(3) -0.001(3)
Cl9 0.0380(8) 0.0420(8) 0.0290(8) 0.0092(7) -0.0087(7) -0.0009(6)
B10 0.030(3) 0.026(3) 0.024(3) 0.002(3) 0.002(3) 0.001(3)
Cl10 0.0307(7) 0.0317(7) 0.0410(9) 0.0057(6) 0.0028(7) 0.0097(6)
B11 0.028(3) 0.024(3) 0.032(4) 0.005(3) -0.005(3) -0.002(3)
Cl11 0.0388(8) 0.0320(7) 0.0304(8) -0.0074(6) 0.0043(7) -0.0037(6)
B12 0.028(4) 0.025(3) 0.029(4) 0.006(3) -0.001(3) 0.002(3)
Cl12 0.0357(8) 0.0243(7) 0.0376(8) 0.0042(6) 0.0018(7) -0.0018(6)
O1 0.045(3) 0.062(3) 0.048(3) 0.010(3) -0.007(2) 0.009(2)
S1 0.0349(9) 0.0570(11) 0.0455(10) 0.0131(9) -0.0067(8) -0.0030(7)
O2 0.043(3) 0.074(4) 0.056(3) -0.005(3) 0.011(2) -0.001(2)
O3 0.054(3) 0.039(3) 0.067(4) -0.005(2) 0.007(3) 0.003(2)
S2 0.0347(8) 0.0500(9) 0.0433(10) 0.0092(8) 0.0005(8) -0.0014(7)
O4 0.045(3) 0.055(3) 0.046(3) 0.010(2) 0.000(2) 0.015(2)
O5 0.054(3) 0.049(3) 0.090(4) 0.014(3) -0.013(3) -0.002(2)
S3 0.0610(13) 0.0667(13) 0.0860(17) 0.0204(12) 0.0272(13) 0.0091(10)
O6 0.080(4) 0.109(5) 0.085(5) 0.045(4) -0.021(4) -0.033(4)
O7 0.070(4) 0.064(3) 0.061(4) -0.006(3) 0.002(3) -0.003(3)
S4 0.0459(10) 0.0485(10) 0.0667(13) -0.0123(9) 0.0066(9) -0.0008(8)
O8 0.068(4) 0.127(6) 0.106(5) -0.042(5) 0.039(4) -0.044(4)

loop_
_atom_type_symbol
_atom_type_description
_atom_type_scat_dispersion_real
_atom_type_scat_dispersion_imag
_atom_type_scat_source
B B 0.0013 0.0007 'International Tables Vol C Tables 4.2.6.8 and 6.1.1.4'
O O 0.0106 0.0060 'International Tables Vol C Tables 4.2.6.8 and 6.1.1.4'
S S 0.1246 0.1234 'International Tables Vol C Tables 4.2.6.8 and 6.1.1.4'
Cl Cl 0.1484 0.1585 'International Tables Vol C Tables 4.2.6.8 and 6.1.1.4'
Rb Rb -0.9393 2.9676 'International Tables Vol C Tables 4.2.6.8 and 6.1.1.4'

loop_
_geom_angle_atom_site_label_1
_geom_angle_atom_site_label_2
_geom_angle_atom_site_label_3
_geom_angle
_geom_angle_site_symmetry_1
_geom_angle_site_symmetry_3
O2 Rb1 O4 88.44(13) 3_455 .
O2 Rb1 O7 151.00(14) 3_455 .
O4 Rb1 O7 68.56(14) . .
O2 Rb1 O5 69.21(14) 3_455 1_545
O4 Rb1 O5 69.03(12) . 1_545
O7 Rb1 O5 85.65(15) . 1_545
O2 Rb1 Cl3 119.39(11) 3_455 3_455
O4 Rb1 Cl3 114.00(9) . 3_455
O7 Rb1 Cl3 59.96(11) . 3_455
O5 Rb1 Cl3 68.72(11) 1_545 3_455
O2 Rb1 Cl11 85.59(10) 3_455 3_465
O4 Rb1 Cl11 105.88(9) . 3_465
O7 Rb1 Cl11 116.83(11) . 3_465
O5 Rb1 Cl11 154.16(11) 1_545 3_465
Cl3 Rb1 Cl11 132.37(4) 3_455 3_465
O2 Rb1 Cl12 146.03(9) 3_455 3_465
O4 Rb1 Cl12 114.44(9) . 3_465
O7 Rb1 Cl12 62.76(11) . 3_465
O5 Rb1 Cl12 140.96(11) 1_545 3_465
Cl3 Rb1 Cl12 75.46(4) 3_455 3_465
Cl11 Rb1 Cl12 64.77(4) 3_465 3_465
O2 Rb1 Cl7 120.35(11) 3_455 3_465
O4 Rb1 Cl7 57.79(8) . 3_465
O7 Rb1 Cl7 62.48(11) . 3_465
O5 Rb1 Cl7 124.60(10) 1_545 3_465
Cl3 Rb1 Cl7 119.08(4) 3_455 3_465
Cl11 Rb1 Cl7 63.26(3) 3_465 3_465
Cl12 Rb1 Cl7 61.89(3) 3_465 3_465
O2 Rb1 Cl1 99.99(10) 3_455 3_455
O4 Rb1 Cl1 171.46(9) . 3_455
O7 Rb1 Cl1 103.79(11) . 3_455
O5 Rb1 Cl1 115.14(10) 1_545 3_455
Cl3 Rb1 Cl1 62.97(3) 3_455 3_455
Cl11 Rb1 Cl1 73.71(4) 3_465 3_455
Cl12 Rb1 Cl1 57.41(3) 3_465 3_455
Cl7 Rb1 Cl1 115.80(3) 3_465 3_455
O2 Rb1 Cl2 61.57(11) 3_455 3_455
O4 Rb1 Cl2 128.89(9) . 3_455
O7 Rb1 Cl2 119.48(11) . 3_455
O5 Rb1 Cl2 62.10(9) 1_545 3_455
Cl3 Rb1 Cl2 60.89(4) 3_455 3_455
Cl11 Rb1 Cl2 111.31(4) 3_465 3_455
Cl12 Rb1 Cl2 112.58(3) 3_465 3_455
Cl7 Rb1 Cl2 173.21(3) 3_465 3_455
Cl1 Rb1 Cl2 57.69(3) 3_455 3_455
O3 Rb2 O1 73.23(13) . 4_644
O3 Rb2 O8 75.61(15) . .
O1 Rb2 O8 72.30(14) 4_644 .
O3 Rb2 Cl4 112.79(9) . .
O1 Rb2 Cl4 170.23(10) 4_644 .
O8 Rb2 Cl4 101.23(12) . .
O3 Rb2 Cl10 57.24(9) . 1_545
O1 Rb2 Cl10 61.76(9) 4_644 1_545
O8 Rb2 Cl10 120.66(12) . 1_545
Cl4 Rb2 Cl10 127.82(4) . 1_545
O3 Rb2 Cl2 125.44(10) . 4_644
O1 Rb2 Cl2 57.66(9) 4_644 4_644
O8 Rb2 Cl2 68.50(12) . 4_644
Cl4 Rb2 Cl2 113.47(4) . 4_644
Cl10 Rb2 Cl2 110.18(4) 1_545 4_644
O3 Rb2 Cl6 170.85(10) . 4_644
O1 Rb2 Cl6 112.37(10) 4_644 4_644
O8 Rb2 Cl6 112.68(13) . 4_644
Cl4 Rb2 Cl6 62.77(4) . 4_644
Cl10 Rb2 Cl6 118.15(4) 1_545 4_644
Cl2 Rb2 Cl6 62.92(4) 4_644 4_644
O3 Rb2 Cl12 100.50(10) . 1_545
O1 Rb2 Cl12 114.60(9) 4_644 1_545
O8 Rb2 Cl12 171.08(12) . 1_545
Cl4 Rb2 Cl12 72.64(4) . 1_545
Cl10 Rb2 Cl12 61.54(3) 1_545 1_545
Cl2 Rb2 Cl12 119.65(4) 4_644 1_545
Cl6 Rb2 Cl12 70.73(4) 4_644 1_545
O3 Rb2 Cl1 60.43(10) . .
O1 Rb2 Cl1 126.83(10) 4_644 .
O8 Rb2 Cl1 115.85(12) . .
Cl4 Rb2 Cl1 62.36(4) . .
Cl10 Rb2 Cl1 71.58(4) 1_545 .
Cl2 Rb2 Cl1 174.04(4) 4_644 .
Cl6 Rb2 Cl1 111.15(4) 4_644 .
Cl12 Rb2 Cl1 55.75(3) 1_545 .
O3 Rb2 Cl9 117.33(9) . 1_545
O1 Rb2 Cl9 67.72(9) 4_644 1_545
O8 Rb2 Cl9 130.54(12) . 1_545
Cl4 Rb2 Cl9 113.75(4) . 1_545
Cl10 Rb2 Cl9 61.50(4) 1_545 1_545
Cl2 Rb2 Cl9 66.02(3) 4_644 1_545
Cl6 Rb2 Cl9 60.82(3) 4_644 1_545
Cl12 Rb2 Cl9 58.38(3) 1_545 1_545
Cl1 Rb2 Cl9 111.10(3) . 1_545
O3 Rb2 Cl5 59.90(9) . .
O1 Rb2 Cl5 117.97(10) 4_644 .
O8 Rb2 Cl5 59.07(12) . .
Cl4 Rb2 Cl5 62.17(4) . .
Cl10 Rb2 Cl5 112.96(4) 1_545 .
Cl2 Rb2 Cl5 123.70(4) 4_644 .
Cl6 Rb2 Cl5 120.19(3) 4_644 .
Cl12 Rb2 Cl5 112.02(3) 1_545 .
Cl1 Rb2 Cl5 59.04(3) . .
Cl9 Rb2 Cl5 170.11(4) 1_545 .
O3 Rb2 Cl11 127.14(9) . 4_644
O1 Rb2 Cl11 111.09(9) 4_644 4_644
O8 Rb2 Cl11 58.13(13) . 4_644
Cl4 Rb2 Cl11 59.19(4) . 4_644
Cl10 Rb2 Cl11 171.34(4) 1_545 4_644
Cl2 Rb2 Cl11 61.17(3) 4_644 4_644
Cl6 Rb2 Cl11 58.67(3) 4_644 4_644
Cl12 Rb2 Cl11 121.17(4) 1_545 4_644
Cl1 Rb2 Cl11 116.96(3) . 4_644
Cl9 Rb2 Cl11 112.03(4) 1_545 4_644
Cl5 Rb2 Cl11 74.30(4) . 4_644
B5 B1 B3 107.8(4) . .
B5 B1 B4 59.6(4) . .
B3 B1 B4 60.6(3) . .
B5 B1 Cl1 122.7(4) . .
B3 B1 Cl1 121.8(4) . .
B4 B1 Cl1 122.7(4) . .
B5 B1 B2 108.0(4) . .
B3 B1 B2 59.2(4) . .
B4 B1 B2 108.0(4) . .
Cl1 B1 B2 120.7(4) . .
B5 B1 B6 60.8(3) . .
B3 B1 B6 107.1(4) . .
B4 B1 B6 108.3(4) . .
Cl1 B1 B6 121.2(4) . .
B2 B1 B6 59.4(3) . .
B1 Cl1 Rb1 105.6(2) . 3
B1 Cl1 Rb2 103.1(2) . .
Rb1 Cl1 Rb2 121.42(4) 3 .
B3 B2 B11 107.8(5) . .
B3 B2 B6 108.7(4) . .
B11 B2 B6 60.6(3) . .
B3 B2 B7 59.6(4) . .
B11 B2 B7 59.7(4) . .
B6 B2 B7 108.4(4) . .
B3 B2 Cl2 120.5(4) . .
B11 B2 Cl2 122.7(4) . .
B6 B2 Cl2 122.1(4) . .
B7 B2 Cl2 121.6(4) . .
B3 B2 B1 60.2(4) . .
B11 B2 B1 108.5(4) . .
B6 B2 B1 60.5(3) . .
B7 B2 B1 107.9(4) . .
Cl2 B2 B1 121.1(4) . .
B2 Cl2 Rb2 110.2(2) . 4_655
B2 Cl2 Rb1 102.6(2) . 3
Rb2 Cl2 Rb1 133.64(4) 4_655 3
B7 B3 B2 60.7(4) . .
B7 B3 B1 109.1(4) . .
B2 B3 B1 60.6(4) . .
B7 B3 B8 60.4(4) . .
B2 B3 B8 108.6(4) . .
B1 B3 B8 107.6(4) . .
B7 B3 Cl3 122.0(4) . .
B2 B3 Cl3 123.0(4) . .
B1 B3 Cl3 121.7(4) . .
B8 B3 Cl3 120.6(4) . .
B7 B3 B4 108.3(4) . .
B2 B3 B4 108.4(4) . .
B1 B3 B4 59.8(4) . .
B8 B3 B4 59.3(3) . .
Cl3 B3 B4 120.1(4) . .
B3 Cl3 Rb1 112.9(2) . 3
B5 B4 B8 108.0(5) . .
B5 B4 B9 60.4(4) . .
B8 B4 B9 59.6(3) . .
B5 B4 Cl4 123.3(4) . .
B8 B4 Cl4 120.9(4) . .
B9 B4 Cl4 123.0(4) . .
B5 B4 B1 59.8(3) . .
B8 B4 B1 107.9(5) . .
B9 B4 B1 108.0(5) . .
Cl4 B4 B1 121.6(4) . .
B5 B4 B3 107.2(5) . .
B8 B4 B3 59.9(3) . .
B9 B4 B3 107.2(4) . .
Cl4 B4 B3 120.7(4) . .
B1 B4 B3 59.6(3) . .
B4 Cl4 Rb2 111.1(2) . .
B4 B5 B1 60.7(4) . .
B4 B5 B9 60.1(4) . .
B1 B5 B9 108.4(4) . .
B4 B5 B10 108.3(5) . .
B1 B5 B10 108.0(5) . .
B9 B5 B10 60.0(4) . .
B4 B5 Cl5 121.6(4) . .
B1 B5 Cl5 121.9(4) . .
B9 B5 Cl5 121.5(4) . .
B10 B5 Cl5 121.3(4) . .
B4 B5 B6 108.7(4) . .
B1 B5 B6 60.3(3) . .
B9 B5 B6 107.8(4) . .
B10 B5 B6 59.5(3) . .
Cl5 B5 B6 121.6(4) . .
B5 Cl5 Rb2 103.1(2) . .
B2 B6 Cl6 122.4(4) . .
B2 B6 B10 107.8(4) . .
Cl6 B6 B10 121.5(4) . .
B2 B6 B11 59.6(3) . .
Cl6 B6 B11 121.9(4) . .
B10 B6 B11 60.5(3) . .
B2 B6 B1 60.1(3) . .
Cl6 B6 B1 122.5(4) . .
B10 B6 B1 107.0(4) . .
B11 B6 B1 107.5(4) . .
B2 B6 B5 107.0(4) . .
Cl6 B6 B5 122.2(4) . .
B10 B6 B5 59.6(3) . .
B11 B6 B5 107.5(4) . .
B1 B6 B5 58.9(3) . .
B6 Cl6 Rb2 106.1(2) . 4_655
B3 B7 B11 107.8(4) . .
B3 B7 B2 59.6(3) . .
B11 B7 B2 59.8(3) . .
B3 B7 B8 60.3(3) . .
B11 B7 B8 108.0(4) . .
B2 B7 B8 107.7(4) . .
B3 B7 B12 107.8(4) . .
B11 B7 B12 60.4(4) . .
B2 B7 B12 107.7(4) . .
B8 B7 B12 59.4(3) . .
B3 B7 Cl7 121.7(4) . .
B11 B7 Cl7 121.3(4) . .
B2 B7 Cl7 121.4(4) . .
B8 B7 Cl7 122.4(4) . .
B12 B7 Cl7 122.4(4) . .
B7 Cl7 Rb1 102.3(2) . 3_565
B9 B8 B4 60.3(4) . .
B9 B8 B12 59.8(3) . .
B4 B8 B12 108.3(4) . .
B9 B8 B3 108.5(4) . .
B4 B8 B3 60.8(4) . .
B12 B8 B3 107.7(4) . .
B9 B8 B7 108.4(4) . .
B4 B8 B7 108.5(4) . .
B12 B8 B7 60.5(3) . .
B3 B8 B7 59.2(4) . .
B9 B8 Cl8 123.4(4) . .
B4 B8 Cl8 121.9(4) . .
B12 B8 Cl8 122.1(4) . .
B3 B8 Cl8 120.3(4) . .
B7 B8 Cl8 119.9(4) . .
B12 B9 B8 60.4(3) . .
B12 B9 B4 108.6(4) . .
B8 B9 B4 60.1(3) . .
B12 B9 B5 108.4(5) . .
B8 B9 B5 107.6(4) . .
B4 B9 B5 59.5(4) . .
B12 B9 B10 60.3(4) . .
B8 B9 B10 108.2(5) . .
B4 B9 B10 107.8(4) . .
B5 B9 B10 60.0(4) . .
B12 B9 Cl9 121.5(4) . .
B8 B9 Cl9 122.5(4) . .
B4 B9 Cl9 121.8(4) . .
B5 B9 Cl9 121.2(4) . .
B10 B9 Cl9 121.1(4) . .
B9 Cl9 Rb2 104.6(2) . 1_565
B12 B10 B6 108.5(4) . .
B12 B10 Cl10 120.9(4) . .
B6 B10 Cl10 121.1(4) . .
B12 B10 B5 107.6(4) . .
B6 B10 B5 60.8(3) . .
Cl10 B10 B5 123.1(4) . .
B12 B10 B9 59.3(4) . .
B6 B10 B9 108.8(4) . .
Cl10 B10 B9 122.6(4) . .
B5 B10 B9 60.0(3) . .
B12 B10 B11 60.1(4) . .
B6 B10 B11 60.0(3) . .
Cl10 B10 B11 120.5(4) . .
B5 B10 B11 108.1(4) . .
B9 B10 B11 107.5(4) . .
B10 Cl10 Rb2 111.7(2) . 1_565
B7 B11 B2 60.5(4) . .
B7 B11 Cl11 122.9(4) . .
B2 B11 Cl11 122.0(4) . .
B7 B11 B6 108.5(4) . .
B2 B11 B6 59.9(3) . .
Cl11 B11 B6 120.3(4) . .
B7 B11 B12 60.4(4) . .
B2 B11 B12 108.3(5) . .
Cl11 B11 B12 122.4(4) . .
B6 B11 B12 107.6(4) . .
B7 B11 B10 107.9(5) . .
B2 B11 B10 107.3(4) . .
Cl11 B11 B10 121.1(4) . .
B6 B11 B10 59.6(3) . .
B12 B11 B10 59.5(4) . .
B11 Cl11 Rb1 107.8(2) . 3_565
B11 Cl11 Rb2 102.8(2) . 4_655
Rb1 Cl11 Rb2 131.53(5) 3_565 4_655
B9 B12 B8 59.8(4) . .
B9 B12 B10 60.4(4) . .
B8 B12 B10 107.8(4) . .
B9 B12 B11 108.7(4) . .
B8 B12 B11 107.5(4) . .
B10 B12 B11 60.4(4) . .
B9 B12 B7 108.1(4) . .
B8 B12 B7 60.1(3) . .
B10 B12 B7 107.6(4) . .
B11 B12 B7 59.2(4) . .
B9 B12 Cl12 121.2(4) . .
B8 B12 Cl12 121.3(4) . .
B10 B12 Cl12 122.2(4) . .
B11 B12 Cl12 122.2(4) . .
B7 B12 Cl12 121.7(4) . .
B12 Cl12 Rb1 103.9(2) . 3_565
B12 Cl12 Rb2 104.9(2) . 1_565
Rb1 Cl12 Rb2 125.39(4) 3_565 1_565
S1 O1 Rb2 146.9(3) . 4_655
O2 S1 O1 118.2(3) . .
S1 O2 Rb1 162.0(3) . 3
S2 O3 Rb2 142.5(3) . .
O3 S2 O4 117.9(3) . .
S2 O4 Rb1 130.7(3) . .
S3 O5 Rb1 154.4(3) . 1_565
O6 S3 O5 119.9(4) . .
S4 O7 Rb1 151.5(3) . .
O8 S4 O7 116.2(4) . .
S4 O8 Rb2 132.1(5) . .

loop_
_geom_bond_atom_site_label_1
_geom_bond_atom_site_label_2
_geom_bond_distance
_geom_bond_site_symmetry_2
Rb1 O2 2.925(5) 3_455
Rb1 O4 3.017(5) .
Rb1 O7 3.038(6) .
Rb1 O5 3.100(5) 1_545
Rb1 Cl3 3.3271(17) 3_455
Rb1 Cl11 3.3657(15) 3_465
Rb1 Cl12 3.5629(17) 3_465
Rb1 Cl7 3.6373(17) 3_465
Rb1 Cl1 3.6812(17) 3_455
Rb1 Cl2 3.8370(16) 3_455
Rb2 O3 3.047(5) .
Rb2 O1 3.068(4) 4_644
Rb2 O8 3.177(7) .
Rb2 Cl4 3.3776(16) .
Rb2 Cl10 3.4267(16) 1_545
Rb2 Cl2 3.4289(16) 4_644
Rb2 Cl6 3.6260(17) 4_644
Rb2 Cl12 3.7133(17) 1_545
Rb2 Cl1 3.7324(17) .
Rb2 Cl9 3.7429(18) 1_545
Rb2 Cl5 3.7490(17) .
Rb2 Cl11 3.7967(17) 4_644
B1 B5 1.774(8) .
B1 B3 1.785(9) .
B1 B4 1.789(9) .
B1 Cl1 1.790(6) .
B1 B2 1.792(9) .
B1 B6 1.798(8) .
Cl1 Rb1 3.6812(17) 3
B2 B3 1.768(9) .
B2 B11 1.774(9) .
B2 B6 1.780(8) .
B2 B7 1.788(9) .
B2 Cl2 1.790(6) .
Cl2 Rb2 3.4289(16) 4_655
Cl2 Rb1 3.8370(16) 3
B3 B7 1.768(9) .
B3 B8 1.787(9) .
B3 Cl3 1.799(7) .
B3 B4 1.804(9) .
Cl3 Rb1 3.3271(17) 3
B4 B5 1.770(9) .
B4 B8 1.776(9) .
B4 B9 1.780(9) .
B4 Cl4 1.789(7) .
B5 B9 1.786(9) .
B5 B10 1.786(9) .
B5 Cl5 1.793(7) .
B5 B6 1.808(9) .
B6 Cl6 1.784(6) .
B6 B10 1.785(9) .
B6 B11 1.792(9) .
Cl6 Rb2 3.6260(17) 4_655
B7 B11 1.774(9) .
B7 B8 1.789(9) .
B7 B12 1.796(9) .
B7 Cl7 1.797(6) .
Cl7 Rb1 3.6373(17) 3_565
B8 B9 1.767(9) .
B8 B12 1.777(9) .
B8 Cl8 1.793(7) .
B9 B12 1.766(9) .
B9 B10 1.787(9) .
B9 Cl9 1.795(7) .
Cl9 Rb2 3.7429(18) 1_565
B10 B12 1.785(9) .
B10 Cl10 1.786(6) .
B10 B11 1.801(9) .
Cl10 Rb2 3.4267(16) 1_565
B11 Cl11 1.791(7) .
B11 B12 1.796(9) .
Cl11 Rb1 3.3657(16) 3_565
Cl11 Rb2 3.7967(17) 4_655
B12 Cl12 1.797(6) .
Cl12 Rb1 3.5629(17) 3_565
Cl12 Rb2 3.7133(17) 1_565
O1 S1 1.421(5) .
O1 Rb2 3.068(4) 4_655
S1 O2 1.419(5) .
O2 Rb1 2.925(5) 3
O3 S2 1.420(5) .
S2 O4 1.423(5) .
O5 S3 1.399(5) .
O5 Rb1 3.100(5) 1_565
S3 O6 1.393(6) .
O7 S4 1.426(6) .
S4 O8 1.397(6) .

loop_
_geom_torsion_atom_site_label_1
_geom_torsion_atom_site_label_2
_geom_torsion_atom_site_label_3
_geom_torsion_atom_site_label_4
_geom_torsion
_geom_torsion_site_symmetry_1
_geom_torsion_site_symmetry_4
B5 B1 Cl1 Rb1 170.7(4) . 3
B3 B1 Cl1 Rb1 25.1(5) . 3
B4 B1 Cl1 Rb1 98.3(4) . 3
B2 B1 Cl1 Rb1 -45.5(4) . 3
B6 B1 Cl1 Rb1 -116.1(4) . 3
B5 B1 Cl1 Rb2 42.3(5) . .
B3 B1 Cl1 Rb2 -103.2(4) . .
B4 B1 Cl1 Rb2 -30.0(5) . .
B2 B1 Cl1 Rb2 -173.8(4) . .
B6 B1 Cl1 Rb2 115.6(4) . .
O3 Rb2 Cl1 B1 -111.0(2) . .
O1 Rb2 Cl1 B1 -144.0(2) 4_644 .
O8 Rb2 Cl1 B1 -57.4(2) . .
Cl4 Rb2 Cl1 B1 32.1(2) . .
Cl10 Rb2 Cl1 B1 -173.2(2) 1_545 .
Cl6 Rb2 Cl1 B1 72.9(2) 4_644 .
Cl12 Rb2 Cl1 B1 119.2(2) 1_545 .
Cl9 Rb2 Cl1 B1 138.7(2) 1_545 .
Cl5 Rb2 Cl1 B1 -40.4(2) . .
Cl11 Rb2 Cl1 B1 8.3(2) 4_644 .
O3 Rb2 Cl1 Rb1 131.27(11) . 3
O1 Rb2 Cl1 Rb1 98.33(12) 4_644 3
O8 Rb2 Cl1 Rb1 -175.06(13) . 3
Cl4 Rb2 Cl1 Rb1 -85.61(5) . 3
Cl10 Rb2 Cl1 Rb1 69.09(5) 1_545 3
Cl6 Rb2 Cl1 Rb1 -44.76(5) 4_644 3
Cl12 Rb2 Cl1 Rb1 1.48(4) 1_545 3
Cl9 Rb2 Cl1 Rb1 20.97(6) 1_545 3
Cl5 Rb2 Cl1 Rb1 -158.13(6) . 3
Cl11 Rb2 Cl1 Rb1 -109.38(5) 4_644 3
B5 B1 B2 B3 -100.4(5) . .
B4 B1 B2 B3 -37.5(4) . .
Cl1 B1 B2 B3 111.0(5) . .
B6 B1 B2 B3 -138.5(5) . .
B5 B1 B2 B11 -0.1(6) . .
B3 B1 B2 B11 100.3(5) . .
B4 B1 B2 B11 62.8(5) . .
Cl1 B1 B2 B11 -148.6(4) . .
B6 B1 B2 B11 -38.2(4) . .
B5 B1 B2 B6 38.1(4) . .
B3 B1 B2 B6 138.5(5) . .
B4 B1 B2 B6 101.0(5) . .
Cl1 B1 B2 B6 -110.4(5) . .
B5 B1 B2 B7 -63.4(5) . .
B3 B1 B2 B7 37.1(4) . .
B4 B1 B2 B7 -0.4(5) . .
Cl1 B1 B2 B7 148.1(4) . .
B6 B1 B2 B7 -101.4(5) . .
B5 B1 B2 Cl2 149.9(4) . .
B3 B1 B2 Cl2 -109.7(5) . .
B4 B1 B2 Cl2 -147.2(4) . .
Cl1 B1 B2 Cl2 1.4(7) . .
B6 B1 B2 Cl2 111.8(5) . .
B3 B2 Cl2 Rb2 -177.4(4) . 4_655
B11 B2 Cl2 Rb2 39.7(5) . 4_655
B6 B2 Cl2 Rb2 -33.6(5) . 4_655
B7 B2 Cl2 Rb2 111.7(4) . 4_655
B1 B2 Cl2 Rb2 -106.0(4) . 4_655
B3 B2 Cl2 Rb1 -30.7(5) . 3
B11 B2 Cl2 Rb1 -173.6(4) . 3
B6 B2 Cl2 Rb1 113.1(4) . 3
B7 B2 Cl2 Rb1 -101.6(4) . 3
B1 B2 Cl2 Rb1 40.7(4) . 3
B11 B2 B3 B7 36.7(4) . .
B6 B2 B3 B7 100.8(5) . .
Cl2 B2 B3 B7 -111.1(5) . .
B1 B2 B3 B7 138.3(4) . .
B11 B2 B3 B1 -101.6(5) . .
B6 B2 B3 B1 -37.5(4) . .
B7 B2 B3 B1 -138.3(4) . .
Cl2 B2 B3 B1 110.7(5) . .
B11 B2 B3 B8 -1.5(6) . .
B6 B2 B3 B8 62.7(5) . .
B7 B2 B3 B8 -38.2(4) . .
Cl2 B2 B3 B8 -149.2(4) . .
B1 B2 B3 B8 100.1(5) . .
B11 B2 B3 Cl3 147.8(4) . .
B6 B2 B3 Cl3 -148.1(4) . .
B7 B2 B3 Cl3 111.1(5) . .
Cl2 B2 B3 Cl3 0.0(7) . .
B1 B2 B3 Cl3 -110.6(5) . .
B11 B2 B3 B4 -64.3(5) . .
B6 B2 B3 B4 -0.2(6) . .
B7 B2 B3 B4 -101.1(5) . .
Cl2 B2 B3 B4 147.9(4) . .
B1 B2 B3 B4 37.2(4) . .
B5 B1 B3 B7 62.8(6) . .
B4 B1 B3 B7 100.5(5) . .
Cl1 B1 B3 B7 -147.2(4) . .
B2 B1 B3 B7 -37.9(4) . .
B6 B1 B3 B7 -1.3(6) . .
B5 B1 B3 B2 100.7(5) . .
B4 B1 B3 B2 138.4(4) . .
Cl1 B1 B3 B2 -109.3(5) . .
B6 B1 B3 B2 36.6(4) . .
B5 B1 B3 B8 -1.2(6) . .
B4 B1 B3 B8 36.5(4) . .
Cl1 B1 B3 B8 148.8(4) . .
B2 B1 B3 B8 -101.9(5) . .
B6 B1 B3 B8 -65.3(5) . .
B5 B1 B3 Cl3 -146.5(4) . .
B4 B1 B3 Cl3 -108.8(5) . .
Cl1 B1 B3 Cl3 3.5(7) . .
B2 B1 B3 Cl3 112.8(5) . .
B6 B1 B3 Cl3 149.4(4) . .
B5 B1 B3 B4 -37.7(4) . .
Cl1 B1 B3 B4 112.3(5) . .
B2 B1 B3 B4 -138.4(4) . .
B6 B1 B3 B4 -101.8(5) . .
B7 B3 Cl3 Rb1 112.1(4) . 3
B2 B3 Cl3 Rb1 38.5(5) . 3
B1 B3 Cl3 Rb1 -34.9(5) . 3
B8 B3 Cl3 Rb1 -175.8(4) . 3
B4 B3 Cl3 Rb1 -105.9(4) . 3
B3 B1 B4 B5 -137.6(5) . .
Cl1 B1 B4 B5 111.5(5) . .
B2 B1 B4 B5 -100.7(5) . .
B6 B1 B4 B5 -37.8(4) . .
B5 B1 B4 B8 100.8(5) . .
B3 B1 B4 B8 -36.8(4) . .
Cl1 B1 B4 B8 -147.7(4) . .
B2 B1 B4 B8 0.1(6) . .
B6 B1 B4 B8 62.9(5) . .
B5 B1 B4 B9 37.8(4) . .
B3 B1 B4 B9 -99.8(5) . .
Cl1 B1 B4 B9 149.3(4) . .
B2 B1 B4 B9 -62.9(5) . .
B6 B1 B4 B9 0.0(6) . .
B5 B1 B4 Cl4 -112.9(5) . .
B3 B1 B4 Cl4 109.6(5) . .
Cl1 B1 B4 Cl4 -1.3(7) . .
B2 B1 B4 Cl4 146.4(4) . .
B6 B1 B4 Cl4 -150.7(4) . .
B5 B1 B4 B3 137.6(5) . .
Cl1 B1 B4 B3 -110.9(5) . .
B2 B1 B4 B3 36.9(4) . .
B6 B1 B4 B3 99.7(5) . .
B7 B3 B4 B5 -64.4(5) . .
B2 B3 B4 B5 0.0(6) . .
B1 B3 B4 B5 37.6(4) . .
B8 B3 B4 B5 -101.2(5) . .
Cl3 B3 B4 B5 149.0(4) . .
B7 B3 B4 B8 36.8(4) . .
B2 B3 B4 B8 101.2(5) . .
B1 B3 B4 B8 138.8(5) . .
Cl3 B3 B4 B8 -109.9(5) . .
B7 B3 B4 B9 -0.8(6) . .
B2 B3 B4 B9 63.6(5) . .
B1 B3 B4 B9 101.2(5) . .
B8 B3 B4 B9 -37.6(4) . .
Cl3 B3 B4 B9 -147.5(4) . .
B7 B3 B4 Cl4 147.1(4) . .
B2 B3 B4 Cl4 -148.5(4) . .
B1 B3 B4 Cl4 -110.9(5) . .
B8 B3 B4 Cl4 110.3(5) . .
Cl3 B3 B4 Cl4 0.4(7) . .
B7 B3 B4 B1 -101.9(5) . .
B2 B3 B4 B1 -37.6(4) . .
B8 B3 B4 B1 -138.8(5) . .
Cl3 B3 B4 B1 111.4(5) . .
B5 B4 Cl4 Rb2 -35.1(5) . .
B8 B4 Cl4 Rb2 179.4(4) . .
B9 B4 Cl4 Rb2 -109.0(4) . .
B1 B4 Cl4 Rb2 37.3(5) . .
B3 B4 Cl4 Rb2 108.3(4) . .
O8 Rb2 Cl4 B4 78.9(3) . .
Cl10 Rb2 Cl4 B4 -65.4(2) 1_545 .
Cl2 Rb2 Cl4 B4 150.2(2) 4_644 .
Cl6 Rb2 Cl4 B4 -171.2(2) 4_644 .
Cl12 Rb2 Cl4 B4 -94.4(2) 1_545 .
Cl1 Rb2 Cl4 B4 -34.5(2) . .
Cl9 Rb2 Cl4 B4 -136.8(2) 1_545 .
Cl5 Rb2 Cl4 B4 33.2(2) . .
Cl11 Rb2 Cl4 B4 120.8(2) 4_644 .
B8 B4 B5 B1 -100.6(5) . .
B9 B4 B5 B1 -137.9(5) . .
Cl4 B4 B5 B1 110.0(5) . .
B3 B4 B5 B1 -37.5(4) . .
B8 B4 B5 B9 37.3(4) . .
Cl4 B4 B5 B9 -112.1(5) . .
B1 B4 B5 B9 137.9(5) . .
B3 B4 B5 B9 100.4(5) . .
B8 B4 B5 B10 0.2(6) . .
B9 B4 B5 B10 -37.1(4) . .
Cl4 B4 B5 B10 -149.1(4) . .
B1 B4 B5 B10 100.9(5) . .
B3 B4 B5 B10 63.4(5) . .
B8 B4 B5 Cl5 147.9(4) . .
B9 B4 B5 Cl5 110.7(5) . .
Cl4 B4 B5 Cl5 -1.4(7) . .
B1 B4 B5 Cl5 -111.4(5) . .
B3 B4 B5 Cl5 -148.9(4) . .
B8 B4 B5 B6 -62.9(5) . .
B9 B4 B5 B6 -100.2(5) . .
Cl4 B4 B5 B6 147.7(4) . .
B1 B4 B5 B6 37.7(4) . .
B3 B4 B5 B6 0.2(6) . .
B3 B1 B5 B4 38.1(4) . .
Cl1 B1 B5 B4 -111.5(5) . .
B2 B1 B5 B4 100.7(5) . .
B6 B1 B5 B4 138.2(4) . .
B3 B1 B5 B9 0.4(6) . .
B4 B1 B5 B9 -37.7(4) . .
Cl1 B1 B5 B9 -149.3(4) . .
B2 B1 B5 B9 63.0(5) . .
B6 B1 B5 B9 100.4(5) . .
B3 B1 B5 B10 -63.2(5) . .
B4 B1 B5 B10 -101.3(5) . .
Cl1 B1 B5 B10 147.2(4) . .
B2 B1 B5 B10 -0.6(6) . .
B6 B1 B5 B10 36.9(4) . .
B3 B1 B5 Cl5 149.1(4) . .
B4 B1 B5 Cl5 111.0(5) . .
Cl1 B1 B5 Cl5 -0.5(7) . .
B2 B1 B5 Cl5 -148.3(4) . .
B6 B1 B5 Cl5 -110.8(5) . .
B3 B1 B5 B6 -100.0(5) . .
B4 B1 B5 B6 -138.2(4) . .
Cl1 B1 B5 B6 110.3(5) . .
B2 B1 B5 B6 -37.5(4) . .
B4 B5 Cl5 Rb2 31.5(5) . .
B1 B5 Cl5 Rb2 -41.4(5) . .
B9 B5 Cl5 Rb2 103.4(4) . .
B10 B5 Cl5 Rb2 175.1(4) . .
B6 B5 Cl5 Rb2 -113.7(4) . .
O3 Rb2 Cl5 B5 111.9(3) . .
O1 Rb2 Cl5 B5 158.6(2) 4_644 .
O8 Rb2 Cl5 B5 -157.4(3) . .
Cl4 Rb2 Cl5 B5 -32.4(2) . .
Cl10 Rb2 Cl5 B5 89.5(2) 1_545 .
Cl2 Rb2 Cl5 B5 -133.3(2) 4_644 .
Cl6 Rb2 Cl5 B5 -57.5(2) 4_644 .
Cl12 Rb2 Cl5 B5 22.3(2) 1_545 .
Cl1 Rb2 Cl5 B5 40.4(2) . .
Cl11 Rb2 Cl5 B5 -95.5(2) 4_644 .
B3 B2 B6 Cl6 149.0(4) . .
B11 B2 B6 Cl6 -110.7(5) . .
B7 B2 B6 Cl6 -147.8(4) . .
Cl2 B2 B6 Cl6 1.5(7) . .
B1 B2 B6 Cl6 111.6(5) . .
B3 B2 B6 B10 -62.4(5) . .
B11 B2 B6 B10 37.9(4) . .
B7 B2 B6 B10 0.8(6) . .
Cl2 B2 B6 B10 150.1(4) . .
B1 B2 B6 B10 -99.8(5) . .
B3 B2 B6 B11 -100.3(5) . .
B7 B2 B6 B11 -37.1(4) . .
Cl2 B2 B6 B11 112.2(5) . .
B1 B2 B6 B11 -137.7(5) . .
B3 B2 B6 B1 37.3(4) . .
B11 B2 B6 B1 137.7(5) . .
B7 B2 B6 B1 100.6(5) . .
Cl2 B2 B6 B1 -110.2(5) . .
B3 B2 B6 B5 0.4(6) . .
B11 B2 B6 B5 100.7(5) . .
B7 B2 B6 B5 63.6(5) . .
Cl2 B2 B6 B5 -147.1(4) . .
B1 B2 B6 B5 -37.0(4) . .
B5 B1 B6 B2 -137.8(4) . .
B3 B1 B6 B2 -36.5(4) . .
B4 B1 B6 B2 -100.5(5) . .
Cl1 B1 B6 B2 109.6(5) . .
B5 B1 B6 Cl6 110.7(5) . .
B3 B1 B6 Cl6 -148.0(4) . .
B4 B1 B6 Cl6 148.0(4) . .
Cl1 B1 B6 Cl6 -1.9(7) . .
B2 B1 B6 Cl6 -111.5(5) . .
B5 B1 B6 B10 -36.7(4) . .
B3 B1 B6 B10 64.6(5) . .
B4 B1 B6 B10 0.6(6) . .
Cl1 B1 B6 B10 -149.3(4) . .
B2 B1 B6 B10 101.1(5) . .
B5 B1 B6 B11 -100.3(5) . .
B3 B1 B6 B11 1.0(6) . .
B4 B1 B6 B11 -63.0(5) . .
Cl1 B1 B6 B11 147.1(4) . .
B2 B1 B6 B11 37.5(4) . .
B3 B1 B6 B5 101.2(5) . .
B4 B1 B6 B5 37.3(4) . .
Cl1 B1 B6 B5 -112.6(5) . .
B2 B1 B6 B5 137.8(4) . .
B4 B5 B6 B2 -0.3(6) . .
B1 B5 B6 B2 37.5(4) . .
B9 B5 B6 B2 -63.9(5) . .
B10 B5 B6 B2 -101.0(5) . .
Cl5 B5 B6 B2 148.8(4) . .
B4 B5 B6 Cl6 -149.1(4) . .
B1 B5 B6 Cl6 -111.2(5) . .
B9 B5 B6 Cl6 147.4(4) . .
B10 B5 B6 Cl6 110.3(5) . .
Cl5 B5 B6 Cl6 0.1(7) . .
B4 B5 B6 B10 100.7(5) . .
B1 B5 B6 B10 138.6(5) . .
B9 B5 B6 B10 37.1(4) . .
Cl5 B5 B6 B10 -110.2(5) . .
B4 B5 B6 B11 62.3(5) . .
B1 B5 B6 B11 100.2(5) . .
B9 B5 B6 B11 -1.3(6) . .
B10 B5 B6 B11 -38.3(4) . .
Cl5 B5 B6 B11 -148.5(4) . .
B4 B5 B6 B1 -37.9(4) . .
B9 B5 B6 B1 -101.5(5) . .
B10 B5 B6 B1 -138.6(5) . .
Cl5 B5 B6 B1 111.2(5) . .
B2 B6 Cl6 Rb2 28.8(5) . 4_655
B10 B6 Cl6 Rb2 -115.6(4) . 4_655
B11 B6 Cl6 Rb2 -43.1(5) . 4_655
B1 B6 Cl6 Rb2 101.6(4) . 4_655
B5 B6 Cl6 Rb2 172.7(4) . 4_655
B2 B3 B7 B11 -36.7(4) . .
B1 B3 B7 B11 1.1(6) . .
B8 B3 B7 B11 100.9(5) . .
Cl3 B3 B7 B11 -149.5(4) . .
B4 B3 B7 B11 64.6(5) . .
B1 B3 B7 B2 37.8(4) . .
B8 B3 B7 B2 137.7(5) . .
Cl3 B3 B7 B2 -112.8(5) . .
B4 B3 B7 B2 101.3(5) . .
B2 B3 B7 B8 -137.7(5) . .
B1 B3 B7 B8 -99.8(5) . .
Cl3 B3 B7 B8 109.6(5) . .
B4 B3 B7 B8 -36.3(4) . .
B2 B3 B7 B12 -100.5(5) . .
B1 B3 B7 B12 -62.7(5) . .
B8 B3 B7 B12 37.1(4) . .
Cl3 B3 B7 B12 146.7(4) . .
B4 B3 B7 B12 0.8(6) . .
B2 B3 B7 Cl7 110.4(5) . .
B1 B3 B7 Cl7 148.2(4) . .
B8 B3 B7 Cl7 -112.0(5) . .
Cl3 B3 B7 Cl7 -2.4(7) . .
B4 B3 B7 Cl7 -148.3(4) . .
B11 B2 B7 B3 -138.8(5) . .
B6 B2 B7 B3 -101.3(5) . .
Cl2 B2 B7 B3 109.2(5) . .
B1 B2 B7 B3 -37.3(4) . .
B3 B2 B7 B11 138.8(5) . .
B6 B2 B7 B11 37.4(4) . .
Cl2 B2 B7 B11 -112.0(5) . .
B1 B2 B7 B11 101.4(5) . .
B3 B2 B7 B8 37.9(4) . .
B11 B2 B7 B8 -100.9(5) . .
B6 B2 B7 B8 -63.4(5) . .
Cl2 B2 B7 B8 147.1(4) . .
B1 B2 B7 B8 0.6(5) . .
B3 B2 B7 B12 100.6(5) . .
B11 B2 B7 B12 -38.2(4) . .
B6 B2 B7 B12 -0.7(6) . .
Cl2 B2 B7 B12 -150.2(4) . .
B1 B2 B7 B12 63.3(5) . .
B3 B2 B7 Cl7 -110.8(5) . .
B11 B2 B7 Cl7 110.4(5) . .
B6 B2 B7 Cl7 147.9(4) . .
Cl2 B2 B7 Cl7 -1.6(7) . .
B1 B2 B7 Cl7 -148.1(4) . .
B3 B7 Cl7 Rb1 -176.9(4) . 3_565
B11 B7 Cl7 Rb1 -34.1(5) . 3_565
B2 B7 Cl7 Rb1 -105.5(4) . 3_565
B8 B7 Cl7 Rb1 110.4(4) . 3_565
B12 B7 Cl7 Rb1 38.5(5) . 3_565
B5 B4 B8 B9 -37.6(4) . .
Cl4 B4 B8 B9 112.6(5) . .
B1 B4 B8 B9 -100.8(5) . .
B3 B4 B8 B9 -137.5(5) . .
B5 B4 B8 B12 -0.7(6) . .
B9 B4 B8 B12 37.0(4) . .
Cl4 B4 B8 B12 149.5(4) . .
B1 B4 B8 B12 -63.8(5) . .
B3 B4 B8 B12 -100.5(5) . .
B5 B4 B8 B3 99.8(5) . .
B9 B4 B8 B3 137.5(5) . .
Cl4 B4 B8 B3 -110.0(5) . .
B1 B4 B8 B3 36.7(4) . .
B5 B4 B8 B7 63.4(5) . .
B9 B4 B8 B7 101.1(5) . .
Cl4 B4 B8 B7 -146.3(4) . .
B1 B4 B8 B7 0.3(6) . .
B3 B4 B8 B7 -36.4(4) . .
B5 B4 B8 Cl8 -150.7(4) . .
B9 B4 B8 Cl8 -113.1(5) . .
Cl4 B4 B8 Cl8 -0.5(7) . .
B1 B4 B8 Cl8 146.1(4) . .
B3 B4 B8 Cl8 109.5(5) . .
B7 B3 B8 B9 -100.9(5) . .
B2 B3 B8 B9 -62.5(6) . .
B1 B3 B8 B9 1.5(6) . .
Cl3 B3 B8 B9 147.3(4) . .
B4 B3 B8 B9 38.3(4) . .
B7 B3 B8 B4 -139.1(5) . .
B2 B3 B8 B4 -100.8(5) . .
B1 B3 B8 B4 -36.7(4) . .
Cl3 B3 B8 B4 109.0(5) . .
B7 B3 B8 B12 -37.6(4) . .
B2 B3 B8 B12 0.7(6) . .
B1 B3 B8 B12 64.8(5) . .
Cl3 B3 B8 B12 -149.5(4) . .
B4 B3 B8 B12 101.5(5) . .
B2 B3 B8 B7 38.3(4) . .
B1 B3 B8 B7 102.4(5) . .
Cl3 B3 B8 B7 -111.9(5) . .
B4 B3 B8 B7 139.1(5) . .
B7 B3 B8 Cl8 108.9(5) . .
B2 B3 B8 Cl8 147.2(4) . .
B1 B3 B8 Cl8 -148.7(4) . .
Cl3 B3 B8 Cl8 -3.0(7) . .
B4 B3 B8 Cl8 -112.0(5) . .
B3 B7 B8 B9 101.0(5) . .
B11 B7 B8 B9 0.3(6) . .
B2 B7 B8 B9 63.4(5) . .
B12 B7 B8 B9 -37.1(4) . .
Cl7 B7 B8 B9 -148.3(4) . .
B3 B7 B8 B4 37.1(4) . .
B11 B7 B8 B4 -63.6(5) . .
B2 B7 B8 B4 -0.5(6) . .
B12 B7 B8 B4 -101.0(5) . .
Cl7 B7 B8 B4 147.8(4) . .
B3 B7 B8 B12 138.1(5) . .
B11 B7 B8 B12 37.4(4) . .
B2 B7 B8 B12 100.5(5) . .
Cl7 B7 B8 B12 -111.2(5) . .
B11 B7 B8 B3 -100.7(5) . .
B2 B7 B8 B3 -37.6(4) . .
B12 B7 B8 B3 -138.1(5) . .
Cl7 B7 B8 B3 110.7(5) . .
B3 B7 B8 Cl8 -109.6(5) . .
B11 B7 B8 Cl8 149.7(4) . .
B2 B7 B8 Cl8 -147.2(4) . .
B12 B7 B8 Cl8 112.3(5) . .
Cl7 B7 B8 Cl8 1.1(7) . .
B4 B8 B9 B12 138.7(5) . .
B3 B8 B9 B12 100.2(5) . .
B7 B8 B9 B12 37.4(4) . .
Cl8 B8 B9 B12 -110.7(5) . .
B12 B8 B9 B4 -138.7(5) . .
B3 B8 B9 B4 -38.5(4) . .
B7 B8 B9 B4 -101.3(5) . .
Cl8 B8 B9 B4 110.7(5) . .
B4 B8 B9 B5 37.2(4) . .
B12 B8 B9 B5 -101.5(5) . .
B3 B8 B9 B5 -1.3(6) . .
B7 B8 B9 B5 -64.1(5) . .
Cl8 B8 B9 B5 147.8(4) . .
B4 B8 B9 B10 100.6(5) . .
B12 B8 B9 B10 -38.1(4) . .
B3 B8 B9 B10 62.1(5) . .
B7 B8 B9 B10 -0.7(6) . .
Cl8 B8 B9 B10 -148.8(4) . .
B4 B8 B9 Cl9 -110.8(5) . .
B12 B8 B9 Cl9 110.5(5) . .
B3 B8 B9 Cl9 -149.3(4) . .
B7 B8 B9 Cl9 147.9(4) . .
Cl8 B8 B9 Cl9 -0.1(7) . .
B5 B4 B9 B12 100.8(5) . .
B8 B4 B9 B12 -37.3(4) . .
Cl4 B4 B9 B12 -146.6(4) . .
B1 B4 B9 B12 63.3(5) . .
B3 B4 B9 B12 0.5(6) . .
B5 B4 B9 B8 138.1(5) . .
Cl4 B4 B9 B8 -109.3(5) . .
B1 B4 B9 B8 100.6(5) . .
B3 B4 B9 B8 37.8(4) . .
B8 B4 B9 B5 -138.1(5) . .
Cl4 B4 B9 B5 112.7(5) . .
B1 B4 B9 B5 -37.5(4) . .
B3 B4 B9 B5 -100.3(5) . .
B5 B4 B9 B10 36.9(4) . .
B8 B4 B9 B10 -101.1(5) . .
Cl4 B4 B9 B10 149.6(4) . .
B1 B4 B9 B10 -0.6(6) . .
B3 B4 B9 B10 -63.4(5) . .
B5 B4 B9 Cl9 -110.0(5) . .
B8 B4 B9 Cl9 111.9(5) . .
Cl4 B4 B9 Cl9 2.6(7) . .
B1 B4 B9 Cl9 -147.5(4) . .
B3 B4 B9 Cl9 149.6(4) . .
B4 B5 B9 B12 -101.3(5) . .
B1 B5 B9 B12 -63.3(6) . .
B10 B5 B9 B12 37.4(4) . .
Cl5 B5 B9 B12 147.9(4) . .
B6 B5 B9 B12 0.5(6) . .
B4 B5 B9 B8 -37.4(4) . .
B1 B5 B9 B8 0.6(6) . .
B10 B5 B9 B8 101.2(5) . .
Cl5 B5 B9 B8 -148.3(4) . .
B6 B5 B9 B8 64.3(5) . .
B1 B5 B9 B4 38.0(4) . .
B10 B5 B9 B4 138.6(5) . .
Cl5 B5 B9 B4 -110.9(5) . .
B6 B5 B9 B4 101.8(5) . .
B4 B5 B9 B10 -138.6(5) . .
B1 B5 B9 B10 -100.6(5) . .
Cl5 B5 B9 B10 110.5(5) . .
B6 B5 B9 B10 -36.9(4) . .
B4 B5 B9 Cl9 111.0(5) . .
B1 B5 B9 Cl9 149.0(4) . .
B10 B5 B9 Cl9 -110.3(5) . .
Cl5 B5 B9 Cl9 0.1(7) . .
B6 B5 B9 Cl9 -147.2(4) . .
B12 B9 Cl9 Rb2 -40.0(5) . 1_565
B8 B9 Cl9 Rb2 -112.8(4) . 1_565
B4 B9 Cl9 Rb2 174.7(4) . 1_565
B5 B9 Cl9 Rb2 103.5(4) . 1_565
B10 B9 Cl9 Rb2 32.0(5) . 1_565
B2 B6 B10 B12 -0.6(6) . .
Cl6 B6 B10 B12 148.3(4) . .
B11 B6 B10 B12 36.9(4) . .
B1 B6 B10 B12 -63.9(5) . .
B5 B6 B10 B12 -100.2(5) . .
B2 B6 B10 Cl10 -147.1(4) . .
Cl6 B6 B10 Cl10 1.8(7) . .
B11 B6 B10 Cl10 -109.6(5) . .
B1 B6 B10 Cl10 149.5(4) . .
B5 B6 B10 Cl10 113.2(5) . .
B2 B6 B10 B5 99.7(5) . .
Cl6 B6 B10 B5 -111.4(5) . .
B11 B6 B10 B5 137.2(5) . .
B1 B6 B10 B5 36.4(4) . .
B2 B6 B10 B9 62.4(5) . .
Cl6 B6 B10 B9 -148.7(4) . .
B11 B6 B10 B9 99.8(5) . .
B1 B6 B10 B9 -1.0(6) . .
B5 B6 B10 B9 -37.3(4) . .
B2 B6 B10 B11 -37.5(4) . .
Cl6 B6 B10 B11 111.4(5) . .
B1 B6 B10 B11 -100.8(5) . .
B5 B6 B10 B11 -137.2(5) . .
B4 B5 B10 B12 0.3(6) . .
B1 B5 B10 B12 64.6(5) . .
B9 B5 B10 B12 -36.7(4) . .
Cl5 B5 B10 B12 -147.5(5) . .
B6 B5 B10 B12 101.8(5) . .
B4 B5 B10 B6 -101.4(5) . .
B1 B5 B10 B6 -37.2(4) . .
B9 B5 B10 B6 -138.5(5) . .
Cl5 B5 B10 B6 110.7(5) . .
B4 B5 B10 Cl10 148.5(5) . .
B1 B5 B10 Cl10 -147.3(4) . .
B9 B5 B10 Cl10 111.4(5) . .
Cl5 B5 B10 Cl10 0.7(7) . .
B6 B5 B10 Cl10 -110.1(5) . .
B4 B5 B10 B9 37.1(4) . .
B1 B5 B10 B9 101.3(5) . .
Cl5 B5 B10 B9 -110.8(5) . .
B6 B5 B10 B9 138.5(5) . .
B4 B5 B10 B11 -63.1(5) . .
B1 B5 B10 B11 1.1(6) . .
B9 B5 B10 B11 -100.2(5) . .
Cl5 B5 B10 B11 149.0(5) . .
B6 B5 B10 B11 38.3(4) . .
B8 B9 B10 B12 38.2(4) . .
B4 B9 B10 B12 101.7(5) . .
B5 B9 B10 B12 138.4(5) . .
Cl9 B9 B10 B12 -111.0(5) . .
B12 B9 B10 B6 -100.7(5) . .
B8 B9 B10 B6 -62.6(5) . .
B4 B9 B10 B6 1.0(6) . .
B5 B9 B10 B6 37.7(4) . .
Cl9 B9 B10 B6 148.2(4) . .
B12 B9 B10 Cl10 109.2(5) . .
B8 B9 B10 Cl10 147.4(4) . .
B4 B9 B10 Cl10 -149.1(4) . .
B5 B9 B10 Cl10 -112.3(5) . .
Cl9 B9 B10 Cl10 -1.8(7) . .
B12 B9 B10 B5 -138.4(5) . .
B8 B9 B10 B5 -100.3(5) . .
B4 B9 B10 B5 -36.7(4) . .
Cl9 B9 B10 B5 110.5(5) . .
B12 B9 B10 B11 -37.3(4) . .
B8 B9 B10 B11 0.9(6) . .
B4 B9 B10 B11 64.4(5) . .
B5 B9 B10 B11 101.2(5) . .
Cl9 B9 B10 B11 -148.3(4) . .
B12 B10 Cl10 Rb2 36.8(5) . 1_565
B6 B10 Cl10 Rb2 179.2(4) . 1_565
B5 B10 Cl10 Rb2 -107.4(4) . 1_565
B9 B10 Cl10 Rb2 -34.3(5) . 1_565
B11 B10 Cl10 Rb2 108.0(4) . 1_565
B3 B7 B11 B2 36.7(4) . .
B8 B7 B11 B2 100.4(5) . .
B12 B7 B11 B2 137.4(5) . .
Cl7 B7 B11 B2 -110.6(5) . .
B3 B7 B11 Cl11 147.7(4) . .
B2 B7 B11 Cl11 111.1(5) . .
B8 B7 B11 Cl11 -148.5(4) . .
B12 B7 B11 Cl11 -111.6(5) . .
Cl7 B7 B11 Cl11 0.5(7) . .
B3 B7 B11 B6 -0.5(6) . .
B2 B7 B11 B6 -37.2(4) . .
B8 B7 B11 B6 63.3(5) . .
B12 B7 B11 B6 100.2(5) . .
Cl7 B7 B11 B6 -147.7(4) . .
B3 B7 B11 B12 -100.7(5) . .
B2 B7 B11 B12 -137.4(5) . .
B8 B7 B11 B12 -37.0(4) . .
Cl7 B7 B11 B12 112.0(5) . .
B3 B7 B11 B10 -63.5(5) . .
B2 B7 B11 B10 -100.2(5) . .
B8 B7 B11 B10 0.2(6) . .
B12 B7 B11 B10 37.2(4) . .
Cl7 B7 B11 B10 149.2(4) . .
B3 B2 B11 B7 -36.7(4) . .
B6 B2 B11 B7 -138.5(4) . .
Cl2 B2 B11 B7 110.2(5) . .
B1 B2 B11 B7 -100.3(5) . .
B3 B2 B11 Cl11 -149.1(4) . .
B6 B2 B11 Cl11 109.0(5) . .
B7 B2 B11 Cl11 -112.5(5) . .
Cl2 B2 B11 Cl11 -2.2(7) . .
B1 B2 B11 Cl11 147.2(4) . .
B3 B2 B11 B6 101.8(5) . .
B7 B2 B11 B6 138.5(4) . .
Cl2 B2 B11 B6 -111.3(5) . .
B1 B2 B11 B6 38.2(4) . .
B3 B2 B11 B12 1.6(6) . .
B6 B2 B11 B12 -100.2(5) . .
B7 B2 B11 B12 38.3(4) . .
Cl2 B2 B11 B12 148.5(4) . .
B1 B2 B11 B12 -62.0(5) . .
B3 B2 B11 B10 64.5(6) . .
B6 B2 B11 B10 -37.4(4) . .
B7 B2 B11 B10 101.1(5) . .
Cl2 B2 B11 B10 -148.6(4) . .
B1 B2 B11 B10 0.8(6) . .
B2 B6 B11 B7 37.4(4) . .
Cl6 B6 B11 B7 148.9(4) . .
B10 B6 B11 B7 -100.3(5) . .
B1 B6 B11 B7 -0.3(6) . .
B5 B6 B11 B7 -62.4(5) . .
Cl6 B6 B11 B2 111.5(5) . .
B10 B6 B11 B2 -137.8(5) . .
B1 B6 B11 B2 -37.8(4) . .
B5 B6 B11 B2 -99.8(5) . .
B2 B6 B11 Cl11 -111.7(5) . .
Cl6 B6 B11 Cl11 -0.3(7) . .
B10 B6 B11 Cl11 110.5(5) . .
B1 B6 B11 Cl11 -149.5(4) . .
B5 B6 B11 Cl11 148.5(4) . .
B2 B6 B11 B12 101.3(5) . .
Cl6 B6 B11 B12 -147.2(4) . .
B10 B6 B11 B12 -36.4(4) . .
B1 B6 B11 B12 63.6(5) . .
B5 B6 B11 B12 1.5(6) . .
B2 B6 B11 B10 137.8(5) . .
Cl6 B6 B11 B10 -110.8(5) . .
B1 B6 B11 B10 100.0(5) . .
B5 B6 B11 B10 38.0(4) . .
B12 B10 B11 B7 -37.6(4) . .
B6 B10 B11 B7 101.3(5) . .
Cl10 B10 B11 B7 -148.0(4) . .
B5 B10 B11 B7 62.7(5) . .
B9 B10 B11 B7 -0.7(6) . .
B12 B10 B11 B2 -101.4(5) . .
B6 B10 B11 B2 37.5(4) . .
Cl10 B10 B11 B2 148.2(4) . .
B5 B10 B11 B2 -1.1(6) . .
B9 B10 B11 B2 -64.5(5) . .
B12 B10 B11 Cl11 111.8(5) . .
B6 B10 B11 Cl11 -109.3(5) . .
Cl10 B10 B11 Cl11 1.4(7) . .
B5 B10 B11 Cl11 -147.9(4) . .
B9 B10 B11 Cl11 148.7(4) . .
B12 B10 B11 B6 -138.9(5) . .
Cl10 B10 B11 B6 110.6(5) . .
B5 B10 B11 B6 -38.7(4) . .
B9 B10 B11 B6 -102.0(5) . .
B6 B10 B11 B12 138.9(5) . .
Cl10 B10 B11 B12 -110.4(5) . .
B5 B10 B11 B12 100.3(5) . .
B9 B10 B11 B12 36.9(4) . .
B7 B11 Cl11 Rb1 37.7(5) . 3_565
B2 B11 Cl11 Rb1 111.0(4) . 3_565
B6 B11 Cl11 Rb1 -177.7(4) . 3_565
B12 B11 Cl11 Rb1 -35.7(5) . 3_565
B10 B11 Cl11 Rb1 -107.1(4) . 3_565
B7 B11 Cl11 Rb2 -104.3(4) . 4_655
B2 B11 Cl11 Rb2 -31.0(5) . 4_655
B6 B11 Cl11 Rb2 40.3(5) . 4_655
B12 B11 Cl11 Rb2 -177.7(4) . 4_655
B10 B11 Cl11 Rb2 110.9(4) . 4_655
B4 B9 B12 B8 37.2(4) . .
B5 B9 B12 B8 100.3(5) . .
B10 B9 B12 B8 137.5(5) . .
Cl9 B9 B12 B8 -112.1(5) . .
B8 B9 B12 B10 -137.5(5) . .
B4 B9 B12 B10 -100.4(5) . .
B5 B9 B12 B10 -37.2(4) . .
Cl9 B9 B12 B10 110.3(5) . .
B8 B9 B12 B11 -99.8(5) . .
B4 B9 B12 B11 -62.7(5) . .
B5 B9 B12 B11 0.4(6) . .
B10 B9 B12 B11 37.7(4) . .
Cl9 B9 B12 B11 148.0(4) . .
B8 B9 B12 B7 -37.1(4) . .
B4 B9 B12 B7 0.0(6) . .
B5 B9 B12 B7 63.1(5) . .
B10 B9 B12 B7 100.4(5) . .
Cl9 B9 B12 B7 -149.3(4) . .
B8 B9 B12 Cl12 110.5(5) . .
B4 B9 B12 Cl12 147.7(4) . .
B5 B9 B12 Cl12 -149.2(4) . .
B10 B9 B12 Cl12 -111.9(5) . .
Cl9 B9 B12 Cl12 -1.6(7) . .
B4 B8 B12 B9 -37.2(4) . .
B3 B8 B12 B9 -101.5(5) . .
B7 B8 B12 B9 -138.6(5) . .
Cl8 B8 B12 B9 112.8(5) . .
B9 B8 B12 B10 38.1(4) . .
B4 B8 B12 B10 0.9(6) . .
B3 B8 B12 B10 -63.4(5) . .
B7 B8 B12 B10 -100.5(5) . .
Cl8 B8 B12 B10 150.9(4) . .
B9 B8 B12 B11 101.8(5) . .
B4 B8 B12 B11 64.6(5) . .
B3 B8 B12 B11 0.3(6) . .
B7 B8 B12 B11 -36.7(4) . .
Cl8 B8 B12 B11 -145.4(4) . .
B9 B8 B12 B7 138.6(5) . .
B4 B8 B12 B7 101.4(5) . .
B3 B8 B12 B7 37.1(4) . .
Cl8 B8 B12 B7 -108.7(5) . .
B9 B8 B12 Cl12 -110.4(5) . .
B4 B8 B12 Cl12 -147.5(4) . .
B3 B8 B12 Cl12 148.1(4) . .
B7 B8 B12 Cl12 111.1(5) . .
Cl8 B8 B12 Cl12 2.4(7) . .
B6 B10 B12 B9 101.4(5) . .
Cl10 B10 B12 B9 -112.0(5) . .
B5 B10 B12 B9 37.1(4) . .
B11 B10 B12 B9 138.2(4) . .
B6 B10 B12 B8 63.6(6) . .
Cl10 B10 B12 B8 -149.8(4) . .
B5 B10 B12 B8 -0.8(6) . .
B9 B10 B12 B8 -37.8(4) . .
B11 B10 B12 B8 100.4(5) . .
B6 B10 B12 B11 -36.9(4) . .
Cl10 B10 B12 B11 109.8(5) . .
B5 B10 B12 B11 -101.2(5) . .
B9 B10 B12 B11 -138.2(4) . .
B6 B10 B12 B7 0.1(6) . .
Cl10 B10 B12 B7 146.8(4) . .
B5 B10 B12 B7 -64.2(5) . .
B9 B10 B12 B7 -101.3(5) . .
B11 B10 B12 B7 37.0(4) . .
B6 B10 B12 Cl12 -148.3(4) . .
Cl10 B10 B12 Cl12 -1.7(7) . .
B5 B10 B12 Cl12 147.3(4) . .
B9 B10 B12 Cl12 110.3(5) . .
B11 B10 B12 Cl12 -111.5(5) . .
B7 B11 B12 B9 100.4(5) . .
B2 B11 B12 B9 62.1(5) . .
Cl11 B11 B12 B9 -147.3(4) . .
B6 B11 B12 B9 -1.2(6) . .
B10 B11 B12 B9 -37.7(4) . .
B7 B11 B12 B8 37.2(4) . .
B2 B11 B12 B8 -1.2(6) . .
Cl11 B11 B12 B8 149.4(4) . .
B6 B11 B12 B8 -64.5(5) . .
B10 B11 B12 B8 -101.0(5) . .
B7 B11 B12 B10 138.1(5) . .
B2 B11 B12 B10 99.8(5) . .
Cl11 B11 B12 B10 -109.6(5) . .
B6 B11 B12 B10 36.5(4) . .
B2 B11 B12 B7 -38.4(4) . .
Cl11 B11 B12 B7 112.3(5) . .
B6 B11 B12 B7 -101.6(5) . .
B10 B11 B12 B7 -138.1(5) . .
B7 B11 B12 Cl12 -110.3(5) . .
B2 B11 B12 Cl12 -148.7(4) . .
Cl11 B11 B12 Cl12 1.9(7) . .
B6 B11 B12 Cl12 148.0(4) . .
B10 B11 B12 Cl12 111.5(5) . .
B3 B7 B12 B9 -0.5(6) . .
B11 B7 B12 B9 -101.3(5) . .
B2 B7 B12 B9 -63.5(5) . .
B8 B7 B12 B9 37.0(4) . .
Cl7 B7 B12 B9 148.3(4) . .
B3 B7 B12 B8 -37.5(4) . .
B11 B7 B12 B8 -138.4(4) . .
B2 B7 B12 B8 -100.5(5) . .
Cl7 B7 B12 B8 111.3(5) . .
B3 B7 B12 B10 63.3(5) . .
B11 B7 B12 B10 -37.5(4) . .
B2 B7 B12 B10 0.4(6) . .
B8 B7 B12 B10 100.9(5) . .
Cl7 B7 B12 B10 -147.9(4) . .
B3 B7 B12 B11 100.8(5) . .
B2 B7 B12 B11 37.9(4) . .
B8 B7 B12 B11 138.4(4) . .
Cl7 B7 B12 B11 -110.3(5) . .
B3 B7 B12 Cl12 -148.0(4) . .
B11 B7 B12 Cl12 111.2(5) . .
B2 B7 B12 Cl12 149.0(4) . .
B8 B7 B12 Cl12 -110.5(5) . .
Cl7 B7 B12 Cl12 0.8(7) . .
B9 B12 Cl12 Rb1 175.7(4) . 3_565
B8 B12 Cl12 Rb1 -112.9(4) . 3_565
B10 B12 Cl12 Rb1 103.2(5) . 3_565
B11 B12 Cl12 Rb1 30.2(5) . 3_565
B7 B12 Cl12 Rb1 -40.9(5) . 3_565
B9 B12 Cl12 Rb2 42.7(5) . 1_565
B8 B12 Cl12 Rb2 114.0(4) . 1_565
B10 B12 Cl12 Rb2 -29.9(5) . 1_565
B11 B12 Cl12 Rb2 -102.8(4) . 1_565
B7 B12 Cl12 Rb2 -174.0(4) . 1_565
Rb2 O1 S1 O2 75.8(6) 4_655 .
O1 S1 O2 Rb1 19.1(10) . 3
O1 Rb2 O3 S2 -160.3(5) 4_644 .
O8 Rb2 O3 S2 -84.8(5) . .
Cl4 Rb2 O3 S2 11.5(5) . .
Cl10 Rb2 O3 S2 132.9(5) 1_545 .
Cl2 Rb2 O3 S2 -134.5(4) 4_644 .
Cl12 Rb2 O3 S2 87.0(5) 1_545 .
Cl1 Rb2 O3 S2 46.7(4) . .
Cl9 Rb2 O3 S2 146.7(4) 1_545 .
Cl5 Rb2 O3 S2 -22.5(4) . .
Cl11 Rb2 O3 S2 -56.2(5) 4_644 .
Rb2 O3 S2 O4 120.2(4) . .
O3 S2 O4 Rb1 29.5(4) . .
O2 Rb1 O4 S2 99.7(3) 3_455 .
O7 Rb1 O4 S2 -62.2(3) . .
O5 Rb1 O4 S2 31.4(3) 1_545 .
Cl3 Rb1 O4 S2 -22.0(4) 3_455 .
Cl11 Rb1 O4 S2 -175.3(3) 3_465 .
Cl12 Rb1 O4 S2 -106.3(3) 3_465 .
Cl7 Rb1 O4 S2 -132.4(4) 3_465 .
Cl2 Rb1 O4 S2 49.1(4) 3_455 .
Rb1 O5 S3 O6 -63.9(9) 1_565 .
O2 Rb1 O7 S4 -145.0(6) 3_455 .
O4 Rb1 O7 S4 -105.2(7) . .
O5 Rb1 O7 S4 -174.3(7) 1_545 .
Cl3 Rb1 O7 S4 117.8(7) 3_455 .
Cl11 Rb1 O7 S4 -7.7(7) 3_465 .
Cl12 Rb1 O7 S4 29.4(6) 3_465 .
Cl7 Rb1 O7 S4 -41.4(6) 3_465 .
Cl1 Rb1 O7 S4 70.8(7) 3_455 .
Cl2 Rb1 O7 S4 131.2(6) 3_455 .
Rb1 O7 S4 O8 146.8(6) . .
O7 S4 O8 Rb2 18.6(6) . .
O3 Rb2 O8 S4 -39.4(5) . .
O1 Rb2 O8 S4 37.2(5) 4_644 .
Cl4 Rb2 O8 S4 -150.3(5) . .
Cl10 Rb2 O8 S4 -2.7(5) 1_545 .
Cl2 Rb2 O8 S4 98.7(5) 4_644 .
Cl6 Rb2 O8 S4 144.7(4) 4_644 .
Cl1 Rb2 O8 S4 -85.8(5) . .
Cl9 Rb2 O8 S4 74.4(5) 1_545 .
Cl5 Rb2 O8 S4 -102.7(5) . .
Cl11 Rb2 O8 S4 167.2(5) 4_644 .
